data_7062123
loop_
_publ_author_name
'Mast, Nicolas'
'Erb, William'
'Nauton, Lionel'
'Moreau, Pascale'
'Mongin, Olivier'
'Roisnel, Thierry'
'Macaigne, Margaux'
'Robert, Thomas'
'Bach, St\'ephane'
'Picot, Laurent'
'Thi\'ery, Val\'erie'
'Hurvois, Jean-Pierre'
'Mongin, Florence'

_publ_section_title
;
 From benzofuro-, benzothieno- and 10-methylindolo-[2,3-b]-fused
 benzothiopyrano[4,3,2-de]quinolines to the corresponding
 benzothiopyrano[4,3,2-de]1,8-naphthyridines: synthesis and properties of
 these hexacyclic heteroaromatic compounds
;
_journal_issue 1
_journal_name_full 'New Journal of Chemistry'
_journal_page_first 258
_journal_page_last 283
_journal_paper_doi 10.1039/D2NJ04567B
_journal_volume 47
_journal_year 2023
_chemical_compound_source 'synthesis as described'
_chemical_formula_moiety 'C12 H8 Cl F2 N O'
_chemical_formula_sum 'C12 H8 Cl F2 N O'
_chemical_formula_weight 255.64
_space_group_crystal_system monoclinic
_space_group_IT_number 14
_space_group_name_Hall '-P 2ybc'
_space_group_name_H-M_alt 'P 1 21/c 1'
_atom_sites_solution_hydrogens mixed
_atom_sites_solution_primary dual
_atom_sites_solution_secondary difmap
_audit_update_record
;
2022-09-01 deposited with the CCDC.	2022-11-28 downloaded from the CCDC.
;
_cell_angle_alpha 90
_cell_angle_beta 90.997(6)
_cell_angle_gamma 90
_cell_formula_units_Z 4
_cell_length_a 13.651(2)
_cell_length_b 5.9725(11)
_cell_length_c 13.013(2)
_cell_measurement_reflns_used 9851
_cell_measurement_temperature 150(2)
_cell_measurement_theta_max 27.5064
_cell_measurement_theta_min 3.4111
_cell_measurement_wavelength 0.710730
_cell_volume 1060.8(3)
_computing_cell_refinement 'APEX3 (Bruker, 2015)'
_computing_data_collection 'Bruker APEX3 (Bruker, 2015)'
_computing_data_reduction 'SAINT (Bruker, 2014)'
_computing_molecular_graphics
;
   'SXGRAPH (L. Farrugia, 1999), Mercury (CSD, 2020)'
;
_computing_publication_material 'CRYSCALC (T. Roisnel, local program, 2021)'
_computing_structure_refinement 'SHELXL-2018_3 (Sheldrick, 2018)'
_computing_structure_solution 'SHELXT 2018_2 (Sheldrick, 2018)'
_diffrn_ambient_temperature 150(2)
_diffrn_detector CMOS-PHOTON70
_diffrn_measured_fraction_theta_full 0.980
_diffrn_measured_fraction_theta_max 0.977
_diffrn_measurement_device_type 'D8 VENTURE Bruker AXS'
_diffrn_measurement_method 'rotation images'
_diffrn_orient_matrix_UB_11 -0.0238054
_diffrn_orient_matrix_UB_12 -0.1583053
_diffrn_orient_matrix_UB_13 -0.0077702
_diffrn_orient_matrix_UB_21 0.0579114
_diffrn_orient_matrix_UB_22 -0.0300527
_diffrn_orient_matrix_UB_23 -0.0453721
_diffrn_orient_matrix_UB_31 0.0445719
_diffrn_orient_matrix_UB_32 -0.0455025
_diffrn_orient_matrix_UB_33 0.0569996
_diffrn_radiation_monochromator 'multilayer monochromator'
_diffrn_radiation_probe x-ray
_diffrn_radiation_source 'Incoatec microfocus sealed tube'
_diffrn_radiation_type MoK\a
_diffrn_radiation_wavelength 0.71073
_diffrn_reflns_av_R_equivalents 0.0298
_diffrn_reflns_av_unetI/netI 0.0213
_diffrn_reflns_limit_h_max 17
_diffrn_reflns_limit_h_min -17
_diffrn_reflns_limit_k_max 7
_diffrn_reflns_limit_k_min -7
_diffrn_reflns_limit_l_max 16
_diffrn_reflns_limit_l_min -16
_diffrn_reflns_number 17873
_diffrn_reflns_theta_full 25.242
_diffrn_reflns_theta_max 27.506
_diffrn_reflns_theta_min 3.493
_diffrn_source_current 1.00
_diffrn_source_power 50.0
_diffrn_source_voltage 50.00
_exptl_absorpt_coefficient_mu 0.368
_exptl_absorpt_correction_T_max 0.902
_exptl_absorpt_correction_T_min 0.874
_exptl_absorpt_correction_type multi-scan
_exptl_absorpt_process_details
;
  [Sheldrick, G.M. (2014). SADABS Bruker AXS Inc., Madison, Wisconsin, USA]
;
_exptl_crystal_colour colourless
_exptl_crystal_density_diffrn 1.601
_exptl_crystal_description prism
_exptl_crystal_F_000 520
_exptl_crystal_size_max 0.380
_exptl_crystal_size_mid 0.320
_exptl_crystal_size_min 0.280
_refine_diff_density_max 0.315
_refine_diff_density_min -0.211
_refine_diff_density_rms 0.046
_refine_ls_extinction_method none
_refine_ls_goodness_of_fit_ref 1.055
_refine_ls_hydrogen_treatment mixed
_refine_ls_matrix_type full
_refine_ls_number_parameters 157
_refine_ls_number_reflns 2387
_refine_ls_number_restraints 0
_refine_ls_restrained_S_all 1.055
_refine_ls_R_factor_all 0.0295
_refine_ls_R_factor_gt 0.0283
_refine_ls_shift/su_max 0.003
_refine_ls_shift/su_mean 0.000
_refine_ls_structure_factor_coef Fsqd
_refine_ls_weighting_details 'w=1/[\s^2^(Fo^2^)+(0.0374P)^2^+0.4689P] where P=(Fo^2^+2Fc^2^)/3'
_refine_ls_weighting_scheme calc
_refine_ls_wR_factor_gt 0.0746
_refine_ls_wR_factor_ref 0.0757
_reflns_number_gt 2290
_reflns_number_total 2387
_reflns_threshold_expression >2sigma(I)
_cod_data_source_file d2nj04567b2.cif
_cod_data_source_block NM253
_cod_depositor_comments 'Adding full bibliography for 7062120--7062126.cif.'
_cod_original_sg_symbol_H-M 'P 21/c'
_cod_database_code 7062123

loop_
_space_group_symop_operation_xyz
'x, y, z'
'-x, y+1/2, -z+1/2'
'-x, -y, -z'
'x, -y-1/2, z-1/2'

loop_
_atom_site_label
_atom_site_type_symbol
_atom_site_fract_x
_atom_site_fract_y
_atom_site_fract_z
_atom_site_U_iso_or_equiv
_atom_site_adp_type
_atom_site_occupancy
_atom_site_site_symmetry_order
_atom_site_calc_flag
_atom_site_refinement_flags_posn
_atom_site_refinement_flags_adp
_atom_site_refinement_flags_occupancy
_atom_site_disorder_assembly
_atom_site_disorder_group
F1 F 0.60972(5) 0.48210(13) 0.48647(6) 0.02878(19) Uani 1 1 d . . . . .
C2 C 0.61580(8) 0.33422(19) 0.40775(8) 0.0193(2) Uani 1 1 d . . . . .
C3 C 0.54334(8) 0.1757(2) 0.39720(9) 0.0225(2) Uani 1 1 d . . . . .
H3 H 0.490273 0.171072 0.443418 0.027 Uiso 1 1 calc R U . . .
C4 C 0.54962(9) 0.0225(2) 0.31723(10) 0.0258(3) Uani 1 1 d . . . . .
H4 H 0.501084 -0.090267 0.308683 0.031 Uiso 1 1 calc R U . . .
C5 C 0.62715(9) 0.0351(2) 0.24995(10) 0.0273(3) Uani 1 1 d . . . . .
H5 H 0.631423 -0.068978 0.194991 0.033 Uiso 1 1 calc R U . . .
C6 C 0.69858(8) 0.1990(2) 0.26252(9) 0.0233(2) Uani 1 1 d . . . . .
H6 H 0.750789 0.206640 0.215328 0.028 Uiso 1 1 calc R U . . .
C7 C 0.69505(8) 0.35189(19) 0.34289(8) 0.0179(2) Uani 1 1 d . . . . .
C8 C 0.77290(8) 0.53182(19) 0.35956(8) 0.0184(2) Uani 1 1 d . . . . .
H8 H 0.741126 0.682465 0.355192 0.022 Uiso 1 1 calc R U . . .
O9 O 0.84666(6) 0.51817(16) 0.28466(7) 0.0246(2) Uani 1 1 d . . . . .
H9 H 0.8407(12) 0.623(3) 0.2442(13) 0.030 Uiso 1 1 d . U . . .
C10 C 0.82285(8) 0.50710(18) 0.46427(8) 0.0173(2) Uani 1 1 d . . . . .
C11 C 0.88547(8) 0.32917(19) 0.48601(8) 0.0189(2) Uani 1 1 d . . . . .
F12 F 0.89894(5) 0.17277(12) 0.41348(5) 0.02480(17) Uani 1 1 d . . . . .
C13 C 0.93517(8) 0.3057(2) 0.57830(9) 0.0229(2) Uani 1 1 d . . . . .
H13 H 0.977399 0.182155 0.591455 0.027 Uiso 1 1 calc R U . . .
C14 C 0.92058(8) 0.4708(2) 0.65096(9) 0.0244(3) Uani 1 1 d . . . . .
H14 H 0.954619 0.459683 0.715054 0.029 Uiso 1 1 calc R U . . .
N15 N 0.86087(7) 0.64525(18) 0.63529(8) 0.0229(2) Uani 1 1 d . . . . .
C16 C 0.81456(8) 0.65900(19) 0.54505(9) 0.0190(2) Uani 1 1 d . . . . .
Cl1 Cl 0.73756(2) 0.88944(5) 0.53237(2) 0.02552(10) Uani 1 1 d . . . . .

loop_
_atom_site_aniso_label
_atom_site_aniso_U_11
_atom_site_aniso_U_22
_atom_site_aniso_U_33
_atom_site_aniso_U_23
_atom_site_aniso_U_13
_atom_site_aniso_U_12
F1 0.0243(4) 0.0352(4) 0.0271(4) -0.0126(3) 0.0085(3) -0.0058(3)
C2 0.0194(5) 0.0212(5) 0.0174(5) -0.0016(4) -0.0009(4) 0.0021(4)
C3 0.0182(5) 0.0249(6) 0.0245(6) 0.0030(4) 0.0001(4) -0.0001(4)
C4 0.0232(6) 0.0224(6) 0.0316(6) -0.0010(5) -0.0058(5) -0.0024(4)
C5 0.0282(6) 0.0268(6) 0.0268(6) -0.0080(5) -0.0035(5) 0.0026(5)
C6 0.0209(5) 0.0275(6) 0.0214(5) -0.0026(4) 0.0012(4) 0.0035(4)
C7 0.0162(5) 0.0198(5) 0.0176(5) 0.0019(4) -0.0019(4) 0.0025(4)
C8 0.0164(5) 0.0207(5) 0.0181(5) 0.0027(4) 0.0012(4) 0.0005(4)
O9 0.0211(4) 0.0327(5) 0.0203(4) 0.0088(3) 0.0051(3) 0.0019(3)
C10 0.0149(5) 0.0182(5) 0.0187(5) 0.0023(4) 0.0016(4) -0.0031(4)
C11 0.0165(5) 0.0200(5) 0.0203(5) 0.0010(4) 0.0037(4) -0.0016(4)
F12 0.0266(3) 0.0234(3) 0.0244(3) -0.0018(3) 0.0023(3) 0.0060(3)
C13 0.0171(5) 0.0273(6) 0.0242(6) 0.0065(5) 0.0006(4) 0.0008(4)
C14 0.0189(5) 0.0344(6) 0.0197(5) 0.0032(5) -0.0012(4) -0.0040(5)
N15 0.0196(4) 0.0276(5) 0.0214(5) -0.0017(4) 0.0017(4) -0.0054(4)
C16 0.0163(5) 0.0185(5) 0.0223(5) 0.0008(4) 0.0031(4) -0.0031(4)
Cl1 0.02546(16) 0.01783(15) 0.03331(18) -0.00211(10) 0.00168(11) 0.00136(10)

loop_
_atom_type_symbol
_atom_type_description
_atom_type_scat_dispersion_real
_atom_type_scat_dispersion_imag
_atom_type_scat_source
C C 0.0033 0.0016 'International Tables Vol C Tables 4.2.6.8 and 6.1.1.4'
H H 0.0000 0.0000 'International Tables Vol C Tables 4.2.6.8 and 6.1.1.4'
Cl Cl 0.1484 0.1585 'International Tables Vol C Tables 4.2.6.8 and 6.1.1.4'
F F 0.0171 0.0103 'International Tables Vol C Tables 4.2.6.8 and 6.1.1.4'
N N 0.0061 0.0033 'International Tables Vol C Tables 4.2.6.8 and 6.1.1.4'
O O 0.0106 0.0060 'International Tables Vol C Tables 4.2.6.8 and 6.1.1.4'

loop_
_geom_angle_atom_site_label_1
_geom_angle_atom_site_label_2
_geom_angle_atom_site_label_3
_geom_angle
_geom_angle_site_symmetry_1
_geom_angle_site_symmetry_3
_geom_angle_publ_flag
F1 C2 C3 118.08(10) . . ?
F1 C2 C7 117.93(10) . . ?
C3 C2 C7 123.99(11) . . ?
C2 C3 C4 118.35(11) . . ?
C2 C3 H3 120.8 . . ?
C4 C3 H3 120.8 . . ?
C5 C4 C3 119.65(11) . . ?
C5 C4 H4 120.2 . . ?
C3 C4 H4 120.2 . . ?
C4 C5 C6 120.36(11) . . ?
C4 C5 H5 119.8 . . ?
C6 C5 H5 119.8 . . ?
C7 C6 C5 121.21(11) . . ?
C7 C6 H6 119.4 . . ?
C5 C6 H6 119.4 . . ?
C2 C7 C6 116.44(10) . . ?
C2 C7 C8 121.07(10) . . ?
C6 C7 C8 122.49(10) . . ?
O9 C8 C10 107.35(9) . . ?
O9 C8 C7 111.34(9) . . ?
C10 C8 C7 111.09(9) . . ?
O9 C8 H8 109.0 . . ?
C10 C8 H8 109.0 . . ?
C7 C8 H8 109.0 . . ?
C8 O9 H9 109.5(11) . . ?
C11 C10 C16 113.68(10) . . ?
C11 C10 C8 121.42(10) . . ?
C16 C10 C8 124.85(10) . . ?
F12 C11 C13 118.10(10) . . ?
F12 C11 C10 118.69(10) . . ?
C13 C11 C10 123.21(11) . . ?
C11 C13 C14 116.70(11) . . ?
C11 C13 H13 121.7 . . ?
C14 C13 H13 121.7 . . ?
N15 C14 C13 123.11(11) . . ?
N15 C14 H14 118.4 . . ?
C13 C14 H14 118.4 . . ?
C16 N15 C14 117.61(10) . . ?
N15 C16 C10 125.69(11) . . ?
N15 C16 Cl1 114.28(9) . . ?
C10 C16 Cl1 120.03(9) . . ?

loop_
_geom_bond_atom_site_label_1
_geom_bond_atom_site_label_2
_geom_bond_distance
_geom_bond_site_symmetry_2
_geom_bond_publ_flag
F1 C2 1.3562(13) . ?
C2 C3 1.3741(16) . ?
C2 C7 1.3878(15) . ?
C3 C4 1.3896(18) . ?
C3 H3 0.9500 . ?
C4 C5 1.3872(18) . ?
C4 H4 0.9500 . ?
C5 C6 1.3893(18) . ?
C5 H5 0.9500 . ?
C6 C7 1.3900(16) . ?
C6 H6 0.9500 . ?
C7 C8 1.5242(15) . ?
C8 O9 1.4158(13) . ?
C8 C10 1.5202(15) . ?
C8 H8 1.0000 . ?
O9 H9 0.822(18) . ?
C10 C11 1.3899(16) . ?
C10 C16 1.3946(16) . ?
C11 F12 1.3428(13) . ?
C11 C13 1.3762(16) . ?
C13 C14 1.3830(18) . ?
C13 H13 0.9500 . ?
C14 N15 1.3363(17) . ?
C14 H14 0.9500 . ?
N15 C16 1.3264(16) . ?
C16 Cl1 1.7379(12) . ?

loop_
_geom_torsion_atom_site_label_1
_geom_torsion_atom_site_label_2
_geom_torsion_atom_site_label_3
_geom_torsion_atom_site_label_4
_geom_torsion
_geom_torsion_site_symmetry_1
_geom_torsion_site_symmetry_2
_geom_torsion_site_symmetry_3
_geom_torsion_site_symmetry_4
_geom_torsion_publ_flag
F1 C2 C3 C4 -179.44(10) . . . . ?
C7 C2 C3 C4 0.39(18) . . . . ?
C2 C3 C4 C5 -0.92(17) . . . . ?
C3 C4 C5 C6 0.35(19) . . . . ?
C4 C5 C6 C7 0.79(19) . . . . ?
F1 C2 C7 C6 -179.48(10) . . . . ?
C3 C2 C7 C6 0.70(17) . . . . ?
F1 C2 C7 C8 0.02(15) . . . . ?
C3 C2 C7 C8 -179.81(10) . . . . ?
C5 C6 C7 C2 -1.28(17) . . . . ?
C5 C6 C7 C8 179.24(11) . . . . ?
C2 C7 C8 O9 179.89(10) . . . . ?
C6 C7 C8 O9 -0.66(15) . . . . ?
C2 C7 C8 C10 60.30(13) . . . . ?
C6 C7 C8 C10 -120.24(11) . . . . ?
O9 C8 C10 C11 -51.99(13) . . . . ?
C7 C8 C10 C11 69.96(13) . . . . ?
O9 C8 C10 C16 125.41(11) . . . . ?
C7 C8 C10 C16 -112.65(12) . . . . ?
C16 C10 C11 F12 -179.95(9) . . . . ?
C8 C10 C11 F12 -2.28(15) . . . . ?
C16 C10 C11 C13 -0.40(15) . . . . ?
C8 C10 C11 C13 177.27(10) . . . . ?
F12 C11 C13 C14 179.30(10) . . . . ?
C10 C11 C13 C14 -0.25(17) . . . . ?
C11 C13 C14 N15 0.76(17) . . . . ?
C13 C14 N15 C16 -0.54(17) . . . . ?
C14 N15 C16 C10 -0.23(16) . . . . ?
C14 N15 C16 Cl1 179.28(8) . . . . ?
C11 C10 C16 N15 0.67(16) . . . . ?
C8 C10 C16 N15 -176.91(10) . . . . ?
C11 C10 C16 Cl1 -178.82(8) . . . . ?
C8 C10 C16 Cl1 3.61(15) . . . . ?
